data_2205078
loop_
_publ_author_name
'Shallard-Brown, Howard A.'
'Watkin, David J.'
'Cowley, Andrew R.'

_publ_section_title
;
 <i>n</i>-Octanol
;
_journal_issue 2
_journal_name_full 'Acta Crystallographica Section E'
_journal_page_first o213
_journal_page_last o214
_journal_paper_doi 10.1107/S1600536804032775
_journal_volume 61
_journal_year 2005
_chemical_formula_iupac 'C8 H18 O1'
_chemical_formula_moiety 'C8 H18 O1'
_chemical_formula_sum 'C8 H18 O'
_chemical_formula_weight 130.23
_chemical_name_systematic n-Octanol
_space_group_IT_number 14
_symmetry_cell_setting monoclinic
_symmetry_space_group_name_Hall '-P 2yn'
_symmetry_space_group_name_H-M 'P 1 21/n 1'
_atom_sites_solution_hydrogens geom
_atom_sites_solution_primary direct
_audit_creation_method CRYSTALS_ver_12.39
_cell_angle_alpha 90
_cell_angle_beta 91.723(2)
_cell_angle_gamma 90
_cell_formula_units_Z 4
_cell_length_a 4.2065(2)
_cell_length_b 5.1845(2)
_cell_length_c 38.9371(18)
_cell_measurement_reflns_used 1584
_cell_measurement_temperature 190
_cell_measurement_theta_max 27
_cell_measurement_theta_min 5
_cell_volume 848.78(7)
_computing_cell_refinement 'DENZO and SCALEPACK'
_computing_data_collection 'COLLECT (Nonius, 1998)'
_computing_data_reduction 'DENZO and SCALEPACK (Otwinowski & Minor, 1997)'
_computing_molecular_graphics 'CAMERON (Watkin <i>et al.</i>, 1996)'
_computing_publication_material CRYSTALS
_computing_structure_refinement 'CRYSTALS (Betteridge <i>et al.</i>, 2003)'
_computing_structure_solution 'SIR92 (Altomare <i>et al.</i>, 1994)'
_diffrn_ambient_temperature 190
_diffrn_measured_fraction_theta_full 0.965
_diffrn_measured_fraction_theta_max 0.955
_diffrn_measurement_device_type 'Nonius KappaCCD area-detector'
_diffrn_measurement_method \w
_diffrn_radiation_monochromator graphite
_diffrn_radiation_type MoK\a
_diffrn_radiation_wavelength 0.71073
_diffrn_reflns_av_R_equivalents 0.042
_diffrn_reflns_limit_h_max 5
_diffrn_reflns_limit_h_min -5
_diffrn_reflns_limit_k_max 5
_diffrn_reflns_limit_k_min -6
_diffrn_reflns_limit_l_max 50
_diffrn_reflns_limit_l_min -49
_diffrn_reflns_number 11803
_diffrn_reflns_theta_full 25.174
_diffrn_reflns_theta_max 27.364
_diffrn_reflns_theta_min 5.142
_diffrn_standards_number 0
_exptl_absorpt_coefficient_mu 0.064
_exptl_absorpt_correction_T_max 0.98
_exptl_absorpt_correction_T_min 0.75
_exptl_absorpt_correction_type multi-scan
_exptl_absorpt_process_details 'DENZO and SCALEPACK (Otwinowski & Minor, 1997)'
_exptl_crystal_colour colourless
_exptl_crystal_density_diffrn 1.019
_exptl_crystal_density_meas ?
_exptl_crystal_description cylinder
_exptl_crystal_F_000 296
_exptl_crystal_size_max 0.80
_exptl_crystal_size_mid 0.30
_exptl_crystal_size_min 0.30
_refine_diff_density_max 0.45
_refine_diff_density_min -0.42
_refine_ls_extinction_method none
_refine_ls_goodness_of_fit_ref 0.9944
_refine_ls_hydrogen_treatment constr
_refine_ls_matrix_type full
_refine_ls_number_parameters 82
_refine_ls_number_reflns 1854
_refine_ls_number_restraints 0
_refine_ls_R_factor_all 0.1254
_refine_ls_R_factor_gt 0.1254
_refine_ls_shift/su_max 0.000626
_refine_ls_structure_factor_coef Fsqd
_refine_ls_weighting_details 'w = 1/[\s^2^(F)+0.062 + 0.164P], where P = [max(F~o~^2^,0)+2F~c~^2^]/3'
_refine_ls_weighting_scheme calc
_refine_ls_wR_factor_all 0.1565
_refine_ls_wR_factor_gt 0.1565
_refine_ls_wR_factor_ref 0.1565
_reflns_number_gt 1854
_reflns_number_total 1854
_reflns_threshold_expression I>-3u(I)
_cod_data_source_file hg6120.cif
_cod_data_source_block I
_cod_original_sg_symbol_H-M 'P 21/n'
_cod_original_formula_sum 'C8 H18 O1'
_cod_database_code 2205078
_cod_database_fobs_code 2205078

loop_
_symmetry_equiv_pos_as_xyz
x,y,z
-x,-y,-z
-x+1/2,y+1/2,-z+1/2
x+1/2,-y+1/2,z+1/2

loop_
_atom_site_label
_atom_site_fract_x
_atom_site_fract_y
_atom_site_fract_z
_atom_site_U_iso_or_equiv
_atom_site_adp_type
_atom_site_occupancy
_atom_site_type_symbol
O1 0.3510(3) 0.3671(2) 0.75958(3) 0.0428 Uani 1.0000 O
C2 0.5220(4) 0.3257(4) 0.79155(4) 0.0359 Uani 1.0000 C
C3 0.6035(4) 0.5840(3) 0.80749(4) 0.0336 Uani 1.0000 C
C4 0.7588(4) 0.5578(3) 0.84334(4) 0.0345 Uani 1.0000 C
C5 0.8392(4) 0.8154(3) 0.86032(4) 0.0346 Uani 1.0000 C
C6 0.9844(4) 0.7901(4) 0.89657(4) 0.0352 Uani 1.0000 C
C7 1.0667(4) 1.0467(3) 0.91372(4) 0.0349 Uani 1.0000 C
C8 1.2090(4) 1.0191(4) 0.95005(4) 0.0399 Uani 1.0000 C
C9 1.2932(5) 1.2750(4) 0.96696(5) 0.0458 Uani 1.0000 C
H21 0.3816 0.2307 0.8073 0.0432 Uiso 1.0000 H
H22 0.7170 0.2261 0.7877 0.0429 Uiso 1.0000 H
H31 0.4073 0.6837 0.8094 0.0404 Uiso 1.0000 H
H32 0.7402 0.6816 0.7925 0.0398 Uiso 1.0000 H
H41 0.6128 0.4650 0.8583 0.0408 Uiso 1.0000 H
H42 0.9527 0.4482 0.8417 0.0413 Uiso 1.0000 H
H51 0.6414 0.9186 0.8615 0.0409 Uiso 1.0000 H
H52 0.9869 0.9134 0.8460 0.0397 Uiso 1.0000 H
H61 0.8281 0.6997 0.9110 0.0422 Uiso 1.0000 H
H62 1.1790 0.6822 0.8956 0.0419 Uiso 1.0000 H
H71 0.8741 1.1527 0.9148 0.0420 Uiso 1.0000 H
H72 1.2185 1.1390 0.8997 0.0420 Uiso 1.0000 H
H81 1.0573 0.9292 0.9645 0.0489 Uiso 1.0000 H
H82 1.4000 0.9104 0.9491 0.0489 Uiso 1.0000 H
H91 1.3834 1.2490 0.9901 0.0542 Uiso 1.0000 H
H92 1.1123 1.3909 0.9690 0.0550 Uiso 1.0000 H
H93 1.4437 1.3628 0.9529 0.0557 Uiso 1.0000 H
H1 0.2981 0.2074 0.7523 0.0686 Uiso 1.0000 H

loop_
_atom_site_aniso_label
_atom_site_aniso_U_11
_atom_site_aniso_U_22
_atom_site_aniso_U_33
_atom_site_aniso_U_12
_atom_site_aniso_U_13
_atom_site_aniso_U_23
O1 0.0530(8) 0.0363(8) 0.0381(7) -0.0003(7) -0.0160(5) -0.0012(6)
C2 0.0387(10) 0.0347(12) 0.0339(9) 0.0015(9) -0.0056(7) -0.0008(8)
C3 0.0344(9) 0.0328(11) 0.0337(9) 0.0006(8) -0.0017(7) 0.0002(8)
C4 0.0367(10) 0.0325(11) 0.0340(9) -0.0017(8) -0.0025(7) -0.0005(8)
C5 0.0371(10) 0.0324(12) 0.0339(9) -0.0012(8) -0.0022(8) 0.0009(8)
C6 0.0371(10) 0.0329(11) 0.0352(9) 0.0013(8) -0.0037(8) -0.0026(8)
C7 0.0371(10) 0.0312(11) 0.0362(9) 0.0000(8) -0.0027(7) -0.0006(8)
C8 0.0435(11) 0.0386(12) 0.0372(10) -0.0030(10) -0.0048(8) -0.0025(9)
C9 0.0524(12) 0.0444(13) 0.0400(10) -0.0013(10) -0.0083(9) -0.0069(9)

loop_
_atom_type_symbol
_atom_type_scat_dispersion_real
_atom_type_scat_dispersion_imag
_atom_type_scat_source
C 0.0033 0.0016 'International Tables Vol C 4.2.6.8 and 6.1.1.4'
H 0.0000 0.0000 'International Tables Vol C 4.2.6.8 and 6.1.1.4'
O 0.0106 0.0060 'International Tables Vol C 4.2.6.8 and 6.1.1.4'

loop_
_geom_angle_atom_site_label_1
_geom_angle_atom_site_label_2
_geom_angle_atom_site_label_3
_geom_angle
_geom_angle_publ_flag
C2 O1 H1 104.271 no
O1 C2 C3 108.99(14) yes
O1 C2 H21 108.491 no
C3 C2 H21 108.500 no
O1 C2 H22 110.091 no
C3 C2 H22 110.370 no
H21 C2 H22 110.347 no
C2 C3 C4 112.43(14) yes
C2 C3 H31 108.570 no
C4 C3 H31 108.326 no
C2 C3 H32 110.178 no
C4 C3 H32 110.478 no
H31 C3 H32 106.656 no
C3 C4 C5 113.66(14) yes
C3 C4 H41 109.118 no
C5 C4 H41 107.744 no
C3 C4 H42 108.716 no
C5 C4 H42 110.818 no
H41 C4 H42 106.525 no
C4 C5 C6 113.79(14) yes
C4 C5 H51 108.527 no
C6 C5 H51 108.452 no
C4 C5 H52 109.870 no
C6 C5 H52 109.031 no
H51 C5 H52 106.934 no
C5 C6 C7 114.18(15) yes
C5 C6 H61 108.123 no
C7 C6 H61 107.949 no
C5 C6 H62 108.683 no
C7 C6 H62 109.381 no
H61 C6 H62 108.373 no
C6 C7 C8 113.72(15) yes
C6 C7 H71 109.287 no
C8 C7 H71 108.384 no
C6 C7 H72 109.046 no
C8 C7 H72 108.576 no
H71 C7 H72 107.659 no
C7 C8 C9 113.58(15) yes
C7 C8 H81 109.385 no
C9 C8 H81 108.299 no
C7 C8 H82 108.380 no
C9 C8 H82 109.762 no
H81 C8 H82 107.252 no
C8 C9 H91 110.975 no
C8 C9 H92 113.709 no
H91 C9 H92 106.945 no
C8 C9 H93 108.389 no
H91 C9 H93 110.178 no
H92 C9 H93 106.540 no

loop_
_geom_bond_atom_site_label_1
_geom_bond_atom_site_label_2
_geom_bond_distance
_geom_bond_publ_flag
O1 C2 1.4352(19) yes
O1 H1 0.900 no
C2 C3 1.511(2) yes
C2 H21 0.995 no
C2 H22 0.985 no
C3 C4 1.530(2) yes
C3 H31 0.978 no
C3 H32 0.974 no
C4 C5 1.524(2) yes
C4 H41 0.985 no
C4 H42 0.997 no
C5 C6 1.526(2) yes
C5 H51 0.991 no
C5 H52 0.989 no
C6 C7 1.524(2) yes
C6 H61 0.996 no
C6 H62 0.994 no
C7 C8 1.526(2) yes
C7 H71 0.981 no
C7 H72 0.977 no
C8 C9 1.518(3) yes
C8 H81 0.981 no
C8 H82 0.983 no
C9 H91 0.976 no
C9 H92 0.975 no
C9 H93 0.963 no

loop_
_cod_related_entry_id
_cod_related_entry_database
_cod_related_entry_code
1 ChemSpider 932
